data_9017091
loop_
_publ_author_name
'Roper, A. J.'
'Leverett, P.'
'Murphy, T. D.'
'Williams, P. A.'
'Hibbs, D. E.'

_publ_section_title
;
 Klebelsbergite, Sb4O4SO4(OH)2: Stability relationships, formation in nature,
 and refinement of its structure
;
_journal_name_full 'American Mineralogist'
_journal_page_first 602
_journal_page_last 607
_journal_volume 100
_journal_year 2015
_chemical_compound_source Synthetic
_chemical_formula_sum 'H2 O10 S Sb4'
_chemical_name_mineral Klebelsbergite
_space_group_IT_number 29
_space_group_name_Hall 'P 2c -2ac'
_space_group_name_H-M_alt 'P c a 21'
_symmetry_space_group_name_H-M 'P c a 21'
_cell_angle_alpha 90
_cell_angle_beta 90
_cell_angle_gamma 90
_cell_length_a 5.7563
_cell_length_b 11.2538
_cell_length_c 14.8627
_cell_formula_units_Z 4
_cell_volume 962.809
_database_code_amcsd 0020337
_exptl_crystal_density_diffrn 4.699
_cod_data_source_file inputs/fixed/downloads/05/05812.cif
_cod_data_source_block 05812
_cod_original_cell_volume 962.810
_cod_original_formula_sum 'Sb4 S O10 H2'
_cod_database_code 9017091

loop_
_space_group_symop_operation_xyz
x,y,z
1/2+x,-y,z
1/2-x,y,1/2+z
-x,-y,1/2+z

loop_
_atom_site_aniso_label
_atom_site_aniso_U_11
_atom_site_aniso_U_22
_atom_site_aniso_U_33
_atom_site_aniso_U_12
_atom_site_aniso_U_13
_atom_site_aniso_U_23
Sb1 0.00668 0.01093 0.00920 0.00070 0.00111 0.00078
Sb2 0.00645 0.00805 0.00624 0.00058 0.00009 -0.00010
Sb3 0.00611 0.00752 0.00602 0.00057 0.00000 0.00000
Sb4 0.00699 0.00993 0.00822 0.00080 0.00074 -0.00029
S 0.00730 0.00980 0.00750 0.00030 0.00090 0.00130
O1 0.01470 0.01780 0.01110 0.00400 -0.00390 -0.00160
O2 0.03100 0.01130 0.01280 0.00080 -0.00160 0.00210
O3 0.01030 0.03200 0.02300 0.00720 0.00040 -0.01350
O4 0.02220 0.02240 0.00930 -0.01050 -0.00010 0.00330
O5 0.01090 0.01270 0.01350 0.00070 0.00020 0.00280
O6 0.00990 0.00700 0.00910 -0.00180 0.00170 -0.00220
O7 0.00450 0.01090 0.00760 -0.00200 0.00040 -0.00220
O8 0.00460 0.01060 0.01040 0.00180 0.00060 0.00060
O9 0.01700 0.01210 0.01430 0.00140 -0.00730 0.00100
O10 0.00960 0.01230 0.00770 -0.00360 0.00450 -0.00370

loop_
_atom_site_label
_atom_site_fract_x
_atom_site_fract_y
_atom_site_fract_z
_atom_site_U_iso_or_equiv
Sb1 0.47915 0.35978 0.27541 0.00894
Sb2 0.39265 0.08777 0.11631 0.00691
Sb3 0.15311 0.40793 0.45788 0.00655
Sb4 0.04775 0.14102 0.29264 0.00838
S 0.82207 0.26043 0.03258 0.00820
O1 0.65230 0.24770 -0.04190 0.01460
O2 0.85340 0.38680 0.05360 0.01820
O3 0.04240 0.20320 0.00930 0.02160
O4 0.72520 0.20200 0.11480 0.01800
O5 0.28180 0.46240 0.20250 0.01240
O6 0.31270 0.20560 0.20910 0.00870
O7 0.42430 0.49080 0.39050 0.00770
O8 0.61450 -0.00950 0.18910 0.00850
O9 0.27550 0.05090 0.36350 0.01450
O10 0.20290 0.30710 0.34860 0.00990
H1 0.38100 0.49300 0.16600 0.01700
H2 0.34500 0.09400 0.40400 0.02000

loop_
_cod_related_entry_id
_cod_related_entry_database
_cod_related_entry_code
1 AMCSD 0020337
